data_2312567
loop_
_publ_author_name
'Jaconelli, Harry S.'
'Kennedy, Alan R.'

_publ_section_title
;
 Salt forms of amides: protonation of acetanilide.
;
_journal_coeditor_code EF3058
_journal_issue 9
_journal_name_full 'Acta crystallographica. Section C, Structural chemistry'
_journal_paper_doi 10.1107/S2053229624007332
_journal_volume 80
_journal_year 2024
_chemical_formula_iupac 'C8 H10 N1 O1 +, B F4 -, C8 H9 N1 O1'
_chemical_formula_moiety 'C8 H10 N1 O1 +, B F4 -, C8 H9 N1 O1'
_chemical_formula_sum 'C16 H19 B F4 N2 O2'
_chemical_formula_weight 358.14
_chemical_name_systematic '<i>N</i>-(1-Hydroxyethylidene)anilinium tetrafluoroborate--<i>N</i>-phenylacetamide (1/1)'
_space_group_crystal_system triclinic
_space_group_IT_number 2
_space_group_name_Hall '-P 1'
_space_group_name_H-M_alt 'P -1'
_atom_sites_solution_hydrogens mixed
_audit_creation_method SHELXL-2018/3
_cell_angle_alpha 98.7650(10)
_cell_angle_beta 98.0340(10)
_cell_angle_gamma 105.9770(10)
_cell_formula_units_Z 2
_cell_length_a 7.10700(10)
_cell_length_b 9.53810(10)
_cell_length_c 13.35920(10)
_cell_measurement_reflns_used 15273
_cell_measurement_temperature 100(2)
_cell_measurement_theta_max 71.3120
_cell_measurement_theta_min 3.3900
_cell_volume 844.555(17)
_computing_cell_refinement
;
Crysalis PRO (Rigaku OD, 2019)
;
_computing_data_collection
;
Crysalis PRO (Rigaku OD, 2019)
;
_computing_data_reduction
;
Crysalis PRO (Rigaku OD, 2019)
;
_computing_publication_material
;
SHELXL2018 in WinGX (Farrugia, 2012)
;
_computing_structure_refinement
;
SHELXL2018 (Sheldrick, 2015<i>b</i>)
;
_computing_structure_solution
;
SHELXT (Sheldrick, 2015<i>a</i>)
;
_diffrn_ambient_temperature 100(2)
_diffrn_measured_fraction_theta_full 0.999
_diffrn_measured_fraction_theta_max 0.987
_diffrn_measurement_device_type 'Rigaku SYnergy-i '
_diffrn_measurement_method 'omega scans'
_diffrn_radiation_type CuK\a
_diffrn_radiation_wavelength 1.54184
_diffrn_reflns_av_R_equivalents 0.0260
_diffrn_reflns_av_unetI/netI 0.0115
_diffrn_reflns_limit_h_max 8
_diffrn_reflns_limit_h_min -8
_diffrn_reflns_limit_k_max 11
_diffrn_reflns_limit_k_min -11
_diffrn_reflns_limit_l_max 16
_diffrn_reflns_limit_l_min -16
_diffrn_reflns_number 16151
_diffrn_reflns_theta_full 70.000
_diffrn_reflns_theta_max 71.497
_diffrn_reflns_theta_min 3.410
_diffrn_source 'microsource tube'
_diffrn_standards_decay_% 0
_diffrn_standards_interval_count 0
_diffrn_standards_number 0
_exptl_absorpt_coefficient_mu 1.051
_exptl_absorpt_correction_T_max 1.00000
_exptl_absorpt_correction_T_min 0.81577
_exptl_absorpt_correction_type multi-scan
_exptl_absorpt_process_details
;
(CrysAlis PRO; Rigaku OD, 2023)
;
_exptl_crystal_colour colourless
_exptl_crystal_density_diffrn 1.408
_exptl_crystal_description fragment
_exptl_crystal_F_000 372
_exptl_crystal_size_max 0.15
_exptl_crystal_size_mid 0.15
_exptl_crystal_size_min 0.10
_refine_diff_density_max 0.498
_refine_diff_density_min -0.285
_refine_ls_extinction_coef 0.0029(5)
_refine_ls_extinction_expression Fc^*^=kFc[1+0.001xFc^2^\l^3^/sin(2\q)]^-1/4^
_refine_ls_extinction_method
;
SHELXL2018 (Sheldrick, 2015<i>b</i>)
;
_refine_ls_goodness_of_fit_ref 1.038
_refine_ls_hydrogen_treatment mixed
_refine_ls_matrix_type full
_refine_ls_number_parameters 241
_refine_ls_number_reflns 3261
_refine_ls_number_restraints 1
_refine_ls_restrained_S_all 1.038
_refine_ls_R_factor_all 0.0365
_refine_ls_R_factor_gt 0.0361
_refine_ls_shift/su_max 0.000
_refine_ls_shift/su_mean 0.000
_refine_ls_structure_factor_coef Fsqd
_refine_ls_weighting_details 'w=1/[\s^2^(Fo^2^)+(0.0515P)^2^+0.4180P] where P=(Fo^2^+2Fc^2^)/3'
_refine_ls_weighting_scheme calc
_refine_ls_wR_factor_gt 0.0991
_refine_ls_wR_factor_ref 0.0994
_reflns_number_gt 3204
_reflns_number_total 3261
_reflns_threshold_expression 'I > 2\s(I)'
_cod_data_source_file ef3058.cif
_cod_data_source_block ACTHBF4
_cod_database_code 2312567
_shelx_space_group_comment
;
The symmetry employed for this shelxl refinement is uniquely defined
by the following loop, which should always be used as a source of
symmetry information in preference to the above space-group names.
They are only intended as comments.
;

loop_
_space_group_symop_operation_xyz
'x, y, z'
'-x, -y, -z'

loop_
_atom_site_type_symbol
_atom_site_label
_atom_site_fract_x
_atom_site_fract_y
_atom_site_fract_z
_atom_site_U_iso_or_equiv
_atom_site_adp_type
_atom_site_calc_flag
_atom_site_occupancy
_atom_site_disorder_assembly
_atom_site_disorder_group
F F1 0.17479(13) 0.72969(10) 0.15243(6) 0.0363(2) Uani d 1 . .
F F2 0.45003(17) 0.87053(10) 0.26709(8) 0.0523(3) Uani d 1 . .
F F3 0.39396(17) 0.62099(11) 0.22065(8) 0.0468(3) Uani d 1 . .
F F4 0.20689(16) 0.70838(12) 0.32094(7) 0.0468(3) Uani d 1 . .
O O1 0.20732(14) 0.80521(9) 0.80500(6) 0.0217(2) Uani d 1 . .
O O2 0.23624(14) 0.62120(9) 0.66512(6) 0.0219(2) Uani d 1 . .
N N1 0.20551(16) 0.86193(11) 0.97469(8) 0.0180(2) Uani d 1 . .
N N2 0.26024(15) 0.57454(11) 0.49737(8) 0.0173(2) Uani d 1 . .
C C1 0.24994(17) 1.01975(13) 0.98913(9) 0.0178(3) Uani d 1 . .
C C2 0.2341(2) 1.09537(14) 0.90877(10) 0.0236(3) Uani d 1 . .
H H2 0.195142 1.042722 0.839170 0.028 Uiso calc 1 . .
C C3 0.2760(2) 1.24928(15) 0.93179(11) 0.0267(3) Uani d 1 . .
H H3 0.266060 1.301806 0.877286 0.032 Uiso calc 1 . .
C C4 0.3320(2) 1.32715(14) 1.03304(10) 0.0237(3) Uani d 1 . .
H H4 0.359178 1.432192 1.047840 0.028 Uiso calc 1 . .
C C5 0.34800(19) 1.25081(14) 1.11246(10) 0.0230(3) Uani d 1 . .
H H5 0.386573 1.303734 1.181995 0.028 Uiso calc 1 . .
C C6 0.30789(19) 1.09700(14) 1.09096(9) 0.0203(3) Uani d 1 . .
H H6 0.320031 1.044962 1.145575 0.024 Uiso calc 1 . .
C C7 0.18644(18) 0.76409(13) 0.88973(9) 0.0179(3) Uani d 1 . .
C C8 0.1340(2) 0.60302(14) 0.89584(10) 0.0232(3) Uani d 1 . .
H H8A -0.006812 0.553716 0.864800 0.035 Uiso calc 1 . .
H H8B 0.157393 0.593867 0.968273 0.035 Uiso calc 1 . .
H H8C 0.217160 0.555952 0.858443 0.035 Uiso calc 1 . .
C C9 0.24731(17) 0.42074(13) 0.48218(9) 0.0170(2) Uani d 1 . .
C C10 0.25925(19) 0.34282(14) 0.56188(10) 0.0208(3) Uani d 1 . .
H H10 0.275176 0.391188 0.631532 0.025 Uiso calc 1 . .
C C11 0.2475(2) 0.19309(14) 0.53781(10) 0.0233(3) Uani d 1 . .
H H11 0.256422 0.139456 0.591755 0.028 Uiso calc 1 . .
C C12 0.22300(19) 0.12099(14) 0.43664(10) 0.0225(3) Uani d 1 . .
H H12 0.213171 0.018354 0.421188 0.027 Uiso calc 1 . .
C C13 0.21292(19) 0.19988(14) 0.35790(10) 0.0224(3) Uani d 1 . .
H H13 0.196856 0.151079 0.288343 0.027 Uiso calc 1 . .
C C14 0.22618(18) 0.34966(14) 0.38024(9) 0.0196(3) Uani d 1 . .
H H14 0.220859 0.403536 0.326216 0.024 Uiso calc 1 . .
C C15 0.25639(17) 0.66609(13) 0.58175(9) 0.0172(3) Uani d 1 . .
C C16 0.27463(19) 0.82377(13) 0.57439(10) 0.0211(3) Uani d 1 . .
H H16A 0.145435 0.841245 0.576130 0.032 Uiso calc 1 . .
H H16B 0.316262 0.842749 0.509563 0.032 Uiso calc 1 . .
H H16C 0.374149 0.890788 0.632662 0.032 Uiso calc 1 . .
B B1 0.3084(2) 0.73385(16) 0.24067(11) 0.0250(3) Uani d 1 . .
H H1N 0.198(2) 0.8250(19) 1.0289(14) 0.028(4) Uiso d 1 . .
H H2N 0.263(2) 0.6114(18) 0.4426(13) 0.024(4) Uiso d 1 . .
H H1H 0.211(4) 0.732(2) 0.7540(16) 0.100(10) Uiso d 1 . .

loop_
_atom_site_aniso_label
_atom_site_aniso_U_11
_atom_site_aniso_U_22
_atom_site_aniso_U_33
_atom_site_aniso_U_12
_atom_site_aniso_U_13
_atom_site_aniso_U_23
F1 0.0403(5) 0.0370(5) 0.0223(4) -0.0034(4) -0.0040(3) 0.0153(3)
F2 0.0645(7) 0.0252(5) 0.0435(6) -0.0108(4) -0.0187(5) 0.0074(4)
F3 0.0661(7) 0.0406(5) 0.0433(6) 0.0272(5) 0.0181(5) 0.0094(4)
F4 0.0645(7) 0.0642(7) 0.0284(5) 0.0313(5) 0.0211(4) 0.0265(4)
O1 0.0330(5) 0.0191(4) 0.0141(4) 0.0089(4) 0.0058(4) 0.0030(3)
O2 0.0332(5) 0.0199(4) 0.0147(4) 0.0101(4) 0.0068(4) 0.0038(3)
N1 0.0242(5) 0.0164(5) 0.0137(5) 0.0049(4) 0.0047(4) 0.0050(4)
N2 0.0229(5) 0.0163(5) 0.0143(5) 0.0063(4) 0.0052(4) 0.0056(4)
C1 0.0186(6) 0.0165(6) 0.0187(6) 0.0047(4) 0.0059(5) 0.0035(5)
C2 0.0333(7) 0.0206(6) 0.0172(6) 0.0083(5) 0.0046(5) 0.0040(5)
C3 0.0374(8) 0.0210(6) 0.0250(7) 0.0102(6) 0.0089(6) 0.0093(5)
C4 0.0266(7) 0.0167(6) 0.0285(7) 0.0058(5) 0.0099(5) 0.0036(5)
C5 0.0261(6) 0.0209(6) 0.0200(6) 0.0052(5) 0.0068(5) -0.0008(5)
C6 0.0238(6) 0.0207(6) 0.0168(6) 0.0062(5) 0.0058(5) 0.0045(5)
C7 0.0182(6) 0.0183(6) 0.0164(6) 0.0046(5) 0.0026(4) 0.0033(4)
C8 0.0300(7) 0.0167(6) 0.0216(6) 0.0049(5) 0.0053(5) 0.0041(5)
C9 0.0170(6) 0.0162(6) 0.0184(6) 0.0051(4) 0.0047(4) 0.0040(5)
C10 0.0259(6) 0.0199(6) 0.0167(6) 0.0075(5) 0.0038(5) 0.0038(5)
C11 0.0278(7) 0.0211(6) 0.0236(6) 0.0093(5) 0.0050(5) 0.0092(5)
C12 0.0244(6) 0.0174(6) 0.0273(7) 0.0082(5) 0.0069(5) 0.0043(5)
C13 0.0263(6) 0.0217(6) 0.0196(6) 0.0084(5) 0.0071(5) 0.0007(5)
C14 0.0228(6) 0.0210(6) 0.0170(6) 0.0071(5) 0.0063(5) 0.0059(5)
C15 0.0164(5) 0.0179(6) 0.0168(6) 0.0044(4) 0.0026(4) 0.0036(4)
C16 0.0249(6) 0.0166(6) 0.0225(6) 0.0065(5) 0.0058(5) 0.0044(5)
B1 0.0362(8) 0.0196(7) 0.0152(7) 0.0028(6) 0.0015(6) 0.0052(5)

loop_
_atom_type_symbol
_atom_type_description
_atom_type_scat_dispersion_real
_atom_type_scat_dispersion_imag
_atom_type_scat_source
F F 0.0727 0.0534 'International Tables Vol C Tables 4.2.6.8 and 6.1.1.4'
O O 0.0492 0.0322 'International Tables Vol C Tables 4.2.6.8 and 6.1.1.4'
N N 0.0311 0.0180 'International Tables Vol C Tables 4.2.6.8 and 6.1.1.4'
C C 0.0181 0.0091 'International Tables Vol C Tables 4.2.6.8 and 6.1.1.4'
B B 0.0090 0.0039 'International Tables Vol C Tables 4.2.6.8 and 6.1.1.4'
H H 0.0000 0.0000 'International Tables Vol C Tables 4.2.6.8 and 6.1.1.4'

loop_
_geom_angle_atom_site_label_1
_geom_angle_atom_site_label_2
_geom_angle_atom_site_label_3
_geom_angle_site_symmetry_1
_geom_angle_site_symmetry_3
_geom_angle
_geom_angle_publ_flag
C7 O1 H1H . . 114.0(19) ?
C7 N1 C1 . . 129.10(11) ?
C7 N1 H1N . . 114.4(11) ?
C1 N1 H1N . . 116.3(11) ?
C15 N2 C9 . . 129.59(10) ?
C15 N2 H2N . . 115.5(11) ?
C9 N2 H2N . . 114.8(11) ?
C2 C1 C6 . . 120.46(11) ?
C2 C1 N1 . . 123.78(11) ?
C6 C1 N1 . . 115.75(11) ?
C1 C2 C3 . . 119.00(12) ?
C1 C2 H2 . . 120.5 ?
C3 C2 H2 . . 120.5 ?
C4 C3 C2 . . 121.00(12) ?
C4 C3 H3 . . 119.5 ?
C2 C3 H3 . . 119.5 ?
C5 C4 C3 . . 119.53(12) ?
C5 C4 H4 . . 120.2 ?
C3 C4 H4 . . 120.2 ?
C4 C5 C6 . . 120.32(12) ?
C4 C5 H5 . . 119.8 ?
C6 C5 H5 . . 119.8 ?
C1 C6 C5 . . 119.69(11) ?
C1 C6 H6 . . 120.2 ?
C5 C6 H6 . . 120.2 ?
O1 C7 N1 . . 120.94(11) ?
O1 C7 C8 . . 121.04(11) ?
N1 C7 C8 . . 118.00(11) ?
C7 C8 H8A . . 109.5 ?
C7 C8 H8B . . 109.5 ?
H8A C8 H8B . . 109.5 ?
C7 C8 H8C . . 109.5 ?
H8A C8 H8C . . 109.5 ?
H8B C8 H8C . . 109.5 ?
C14 C9 C10 . . 120.27(11) ?
C14 C9 N2 . . 115.64(10) ?
C10 C9 N2 . . 124.07(11) ?
C11 C10 C9 . . 118.97(11) ?
C11 C10 H10 . . 120.5 ?
C9 C10 H10 . . 120.5 ?
C12 C11 C10 . . 121.13(12) ?
C12 C11 H11 . . 119.4 ?
C10 C11 H11 . . 119.4 ?
C11 C12 C13 . . 119.45(11) ?
C11 C12 H12 . . 120.3 ?
C13 C12 H12 . . 120.3 ?
C14 C13 C12 . . 120.38(12) ?
C14 C13 H13 . . 119.8 ?
C12 C13 H13 . . 119.8 ?
C13 C14 C9 . . 119.78(11) ?
C13 C14 H14 . . 120.1 ?
C9 C14 H14 . . 120.1 ?
O2 C15 N2 . . 121.22(11) ?
O2 C15 C16 . . 121.29(11) ?
N2 C15 C16 . . 117.48(10) ?
C15 C16 H16A . . 109.5 ?
C15 C16 H16B . . 109.5 ?
H16A C16 H16B . . 109.5 ?
C15 C16 H16C . . 109.5 ?
H16A C16 H16C . . 109.5 ?
H16B C16 H16C . . 109.5 ?
F2 B1 F3 . . 111.25(14) ?
F2 B1 F4 . . 110.09(12) ?
F3 B1 F4 . . 107.84(11) ?
F2 B1 F1 . . 109.04(11) ?
F3 B1 F1 . . 108.86(12) ?
F4 B1 F1 . . 109.74(13) ?

loop_
_geom_bond_atom_site_label_1
_geom_bond_atom_site_label_2
_geom_bond_site_symmetry_2
_geom_bond_distance
_geom_bond_publ_flag
F1 B1 . 1.3946(17) ?
F2 B1 . 1.3693(17) ?
F3 B1 . 1.3849(18) ?
F4 B1 . 1.3889(18) ?
O1 C7 . 1.2679(15) ?
O1 H1H . 0.906(10) ?
O2 C15 . 1.2651(15) ?
N1 C7 . 1.3199(16) ?
N1 C1 . 1.4268(15) ?
N1 H1N . 0.854(18) ?
N2 C15 . 1.3251(16) ?
N2 C9 . 1.4253(15) ?
N2 H2N . 0.859(17) ?
C1 C2 . 1.3901(17) ?
C1 C6 . 1.3907(17) ?
C2 C3 . 1.3908(18) ?
C2 H2 . 0.9500 ?
C3 C4 . 1.3857(19) ?
C3 H3 . 0.9500 ?
C4 C5 . 1.3843(19) ?
C4 H4 . 0.9500 ?
C5 C6 . 1.3909(18) ?
C5 H5 . 0.9500 ?
C6 H6 . 0.9500 ?
C7 C8 . 1.4958(17) ?
C8 H8A . 0.9800 ?
C8 H8B . 0.9800 ?
C8 H8C . 0.9800 ?
C9 C14 . 1.3936(17) ?
C9 C10 . 1.3941(17) ?
C10 C11 . 1.3917(17) ?
C10 H10 . 0.9500 ?
C11 C12 . 1.3838(19) ?
C11 H11 . 0.9500 ?
C12 C13 . 1.3884(18) ?
C12 H12 . 0.9500 ?
C13 C14 . 1.3882(17) ?
C13 H13 . 0.9500 ?
C14 H14 . 0.9500 ?
C15 C16 . 1.4931(16) ?
C16 H16A . 0.9800 ?
C16 H16B . 0.9800 ?
C16 H16C . 0.9800 ?

loop_
_geom_hbond_atom_site_label_D
_geom_hbond_atom_site_label_H
_geom_hbond_atom_site_label_A
_geom_hbond_site_symmetry_A
_geom_hbond_distance_DH
_geom_hbond_distance_HA
_geom_hbond_distance_DA
_geom_hbond_angle_DHA
_geom_hbond_publ_flag
N1 H1N F1 1_556 0.854(18) 2.007(19) 2.8606(13) 177.6(16) yes
N2 H2N F4 . 0.859(17) 2.033(18) 2.8744(14) 166.0(15) yes
O1 H1H O2 . 0.906(10) 1.530(10) 2.4333(12) 174(3) yes

loop_
_geom_torsion_atom_site_label_1
_geom_torsion_atom_site_label_2
_geom_torsion_atom_site_label_3
_geom_torsion_atom_site_label_4
_geom_torsion_site_symmetry_1
_geom_torsion_site_symmetry_2
_geom_torsion_site_symmetry_3
_geom_torsion_site_symmetry_4
_geom_torsion
_geom_torsion_publ_flag
C7 N1 C1 C2 . . . . 16.3(2) ?
C7 N1 C1 C6 . . . . -165.00(12) ?
C6 C1 C2 C3 . . . . -0.3(2) ?
N1 C1 C2 C3 . . . . 178.26(12) ?
C1 C2 C3 C4 . . . . -0.3(2) ?
C2 C3 C4 C5 . . . . 0.5(2) ?
C3 C4 C5 C6 . . . . -0.1(2) ?
C2 C1 C6 C5 . . . . 0.73(19) ?
N1 C1 C6 C5 . . . . -177.98(11) ?
C4 C5 C6 C1 . . . . -0.50(19) ?
C1 N1 C7 O1 . . . . -0.2(2) ?
C1 N1 C7 C8 . . . . -178.57(11) ?
C15 N2 C9 C14 . . . . 170.86(12) ?
C15 N2 C9 C10 . . . . -10.7(2) ?
C14 C9 C10 C11 . . . . -0.71(18) ?
N2 C9 C10 C11 . . . . -179.10(11) ?
C9 C10 C11 C12 . . . . -0.42(19) ?
C10 C11 C12 C13 . . . . 1.0(2) ?
C11 C12 C13 C14 . . . . -0.35(19) ?
C12 C13 C14 C9 . . . . -0.78(19) ?
C10 C9 C14 C13 . . . . 1.31(19) ?
N2 C9 C14 C13 . . . . 179.82(11) ?
C9 N2 C15 O2 . . . . -1.05(19) ?
C9 N2 C15 C16 . . . . 179.57(11) ?
